data_1562781
loop_
_publ_author_name
'Jin, Jing'
'Han, Xiao'
'Meng, Qin'
'Li, Dan'
'Chi, Yu-Xian'
'Niu, Shu-Yun'

_publ_section_title
;
 Syntheses, structures and photoelectric properties of a series of
 Cd(II)/Zn(II) coordination polymers and coordination supramolecules
;
_journal_name_full 'Journal of Solid State Chemistry'
_journal_page_first 92
_journal_page_last 102
_journal_paper_doi 10.1016/j.jssc.2012.09.016
_journal_volume 197
_journal_year 2013
_chemical_formula_moiety 'C14 H14 Cd N4 O5'
_chemical_formula_sum 'C14 H14 Cd N4 O5'
_chemical_formula_weight 430.69
_space_group_IT_number 15
_space_group_name_Hall '-C 2yc'
_space_group_name_H-M_alt 'C 1 2/c 1'
_symmetry_cell_setting monoclinic
_symmetry_space_group_name_H-M 'C 1 2/c 1'
_atom_sites_solution_hydrogens geom
_atom_sites_solution_primary direct
_atom_sites_solution_secondary difmap
_audit_creation_method SHELXL-97
_cell_angle_alpha 90.00
_cell_angle_beta 104.826(2)
_cell_angle_gamma 90.00
_cell_formula_units_Z 8
_cell_length_a 22.109(3)
_cell_length_b 8.2852(13)
_cell_length_c 17.887(3)
_cell_measurement_reflns_used 3792
_cell_measurement_temperature 273(2)
_cell_measurement_theta_max 28.17
_cell_measurement_theta_min 1.91
_cell_volume 3167.4(8)
_computing_cell_refinement 'Bruker SMART'
_computing_data_collection 'Bruker SMART'
_computing_data_reduction 'Bruker SAINT'
_computing_molecular_graphics 'Bruker SHELXTL'
_computing_publication_material 'Bruker SHELXTL'
_computing_structure_refinement 'SHELXL-97 (Sheldrick, 1997)'
_computing_structure_solution 'SHELXS-97 (Sheldrick, 1990)'
_diffrn_ambient_temperature 273(2)
_diffrn_detector_area_resol_mean '\w scans'
_diffrn_measured_fraction_theta_full 0.976
_diffrn_measured_fraction_theta_max 0.976
_diffrn_measurement_device_type 'CCD area detector'
_diffrn_measurement_method 'Bruker Apex2 CCD'
_diffrn_radiation_monochromator graphite
_diffrn_radiation_source 'fine-focus sealed tube'
_diffrn_radiation_type MoK\a
_diffrn_radiation_wavelength 0.71073
_diffrn_reflns_av_R_equivalents 0.0325
_diffrn_reflns_av_sigmaI/netI 0.0434
_diffrn_reflns_limit_h_max 21
_diffrn_reflns_limit_h_min -29
_diffrn_reflns_limit_k_max 10
_diffrn_reflns_limit_k_min -10
_diffrn_reflns_limit_l_max 23
_diffrn_reflns_limit_l_min -20
_diffrn_reflns_number 9495
_diffrn_reflns_theta_full 28.17
_diffrn_reflns_theta_max 28.17
_diffrn_reflns_theta_min 1.91
_diffrn_standards_decay_% NONE
_diffrn_standards_interval_count 150
_diffrn_standards_number 2
_exptl_absorpt_coefficient_mu 1.412
_exptl_absorpt_correction_T_max 0.9226
_exptl_absorpt_correction_T_min 0.3174
_exptl_absorpt_correction_type none
_exptl_crystal_colour light-pink
_exptl_crystal_density_diffrn 1.806
_exptl_crystal_density_method 'not measured'
_exptl_crystal_description BLOCK
_exptl_crystal_F_000 1712
_exptl_crystal_size_max 1.05
_exptl_crystal_size_mid 0.08
_exptl_crystal_size_min 0.06
_refine_diff_density_max 0.726
_refine_diff_density_min -0.560
_refine_diff_density_rms 0.099
_refine_ls_extinction_method none
_refine_ls_goodness_of_fit_ref 1.030
_refine_ls_hydrogen_treatment mixed
_refine_ls_matrix_type full
_refine_ls_number_parameters 226
_refine_ls_number_reflns 3792
_refine_ls_number_restraints 2
_refine_ls_restrained_S_all 1.030
_refine_ls_R_factor_all 0.0541
_refine_ls_R_factor_gt 0.0366
_refine_ls_shift/su_max 0.001
_refine_ls_shift/su_mean 0.000
_refine_ls_structure_factor_coef Fsqd
_refine_ls_weighting_details 'calc w=1/[\s^2^(Fo^2^)+(0.0358P)^2^+8.1129P] where P=(Fo^2^+2Fc^2^)/3'
_refine_ls_weighting_scheme calc
_refine_ls_wR_factor_gt 0.0828
_refine_ls_wR_factor_ref 0.0918
_reflns_number_gt 2904
_reflns_number_total 3792
_reflns_threshold_expression >2sigma(I)
_cod_data_source_file JSSC-2013-197-92.cif
_cod_data_source_block 1
_cod_depositor_comments
;
The following automatic conversions were performed:

data item '_symmetry_cell_setting' value 'Monoclinic' was changed to
'monoclinic' in accordance with the built-in table derived from the
CIF Core dictionary named 'cif_core.dic' version 2.4.5 last updated
on 2014-11-21.

Automatic conversion script
Id: cif_fix_values 8369 2020-08-20 11:38:08Z andrius 
;
_cod_original_sg_symbol_H-M C2/c
_cod_database_code 1562781

loop_
_symmetry_equiv_pos_as_xyz
'x, y, z'
'-x, y, -z+1/2'
'x+1/2, y+1/2, z'
'-x+1/2, y+1/2, -z+1/2'
'-x, -y, -z'
'x, -y, z-1/2'
'-x+1/2, -y+1/2, -z'
'x+1/2, -y+1/2, z-1/2'

loop_
_atom_site_label
_atom_site_type_symbol
_atom_site_fract_x
_atom_site_fract_y
_atom_site_fract_z
_atom_site_U_iso_or_equiv
_atom_site_adp_type
_atom_site_occupancy
_atom_site_symmetry_multiplicity
_atom_site_calc_flag
_atom_site_refinement_flags
_atom_site_disorder_assembly
_atom_site_disorder_group
Cd Cd 0.310140(13) 0.67494(3) 0.184468(15) 0.03212(10) Uani 1 1 d . . .
C1 C 0.3790(2) 0.1931(5) 0.2838(2) 0.0428(10) Uani 1 1 d . . .
H1A H 0.3688 0.0866 0.2917 0.051 Uiso 1 1 calc R . .
C2 C 0.4362(2) 0.2643(6) 0.3096(2) 0.0465(10) Uani 1 1 d . . .
H2B H 0.4730 0.2167 0.3382 0.056 Uiso 1 1 calc R . .
C3 C 0.42778(19) 0.4223(5) 0.2841(2) 0.0404(9) Uani 1 1 d . . .
H3C H 0.4591 0.5002 0.2937 0.049 Uiso 1 1 calc R . .
C4 C 0.4640(3) 0.8339(7) 0.0811(4) 0.0776(19) Uani 1 1 d . . .
H4B H 0.5032 0.8747 0.0816 0.13(3) Uiso 1 1 calc R . .
C5 C 0.4202(3) 0.7833(7) 0.0207(3) 0.0688(15) Uani 1 1 d . . .
H5A H 0.4234 0.7808 -0.0301 0.083 Uiso 1 1 calc R . .
C6 C 0.37141(17) 0.7370(5) 0.0441(2) 0.0313(8) Uani 1 1 d . . .
H6A H 0.3346 0.6982 0.0115 0.038 Uiso 1 1 calc R . .
C7 C 0.32949(17) 0.7496(4) 0.3372(2) 0.0297(8) Uani 1 1 d . . .
C8 C 0.34943(16) 0.7547(4) 0.42385(19) 0.0268(7) Uani 1 1 d . . .
C9 C 0.32259(16) 0.8546(4) 0.47019(19) 0.0273(7) Uani 1 1 d . . .
C10 C 0.34482(18) 0.8439(5) 0.5505(2) 0.0357(9) Uani 1 1 d . . .
H10A H 0.3271 0.9082 0.5819 0.043 Uiso 1 1 calc R . .
C11 C 0.39256(18) 0.7394(5) 0.5837(2) 0.0390(9) Uani 1 1 d . . .
H11A H 0.4069 0.7342 0.6373 0.047 Uiso 1 1 calc R . .
C12 C 0.41901(19) 0.6433(5) 0.5385(2) 0.0414(10) Uani 1 1 d . . .
H12A H 0.4514 0.5734 0.5613 0.050 Uiso 1 1 calc R . .
C13 C 0.39762(19) 0.6502(5) 0.4588(2) 0.0388(9) Uani 1 1 d . . .
H13A H 0.4156 0.5843 0.4284 0.047 Uiso 1 1 calc R . .
C14 C 0.27269(17) 0.9752(4) 0.43520(19) 0.0304(8) Uani 1 1 d . . .
N1 N 0.36930(14) 0.4482(4) 0.24428(17) 0.0335(7) Uani 1 1 d . . .
N2 N 0.34069(15) 0.3055(4) 0.24536(18) 0.0342(7) Uani 1 1 d . . .
H2A H 0.3018 0.2889 0.2235 0.041 Uiso 1 1 calc R . .
N3 N 0.38076(15) 0.7520(4) 0.11955(19) 0.0407(8) Uani 1 1 d . . .
N4 N 0.4384(2) 0.8129(6) 0.1437(3) 0.0857(16) Uani 1 1 d . . .
H4A H 0.4569 0.8356 0.1909 0.103 Uiso 1 1 calc R . .
O1 O 0.36485(13) 0.8065(3) 0.29945(15) 0.0377(6) Uani 1 1 d . . .
O2 O 0.28020(11) 0.6716(3) 0.30493(13) 0.0308(5) Uani 1 1 d . . .
O3 O 0.24494(14) 0.8839(4) 0.12705(17) 0.0435(7) Uani 1 1 d D . .
O4 O 0.24583(13) 1.0539(3) 0.47641(14) 0.0409(7) Uani 1 1 d . . .
O5 O 0.26184(13) 0.9934(3) 0.36269(13) 0.0404(7) Uani 1 1 d . . .
H3B H 0.237(2) 0.969(4) 0.152(2) 0.048(13) Uiso 1 1 d D . .
H3A H 0.253(2) 0.922(6) 0.0844(18) 0.069(16) Uiso 1 1 d D . .

loop_
_atom_site_aniso_label
_atom_site_aniso_U_11
_atom_site_aniso_U_22
_atom_site_aniso_U_33
_atom_site_aniso_U_23
_atom_site_aniso_U_13
_atom_site_aniso_U_12
Cd 0.04249(17) 0.02832(15) 0.02691(15) -0.00160(11) 0.01134(11) -0.00268(12)
C1 0.053(3) 0.035(2) 0.041(2) 0.0070(18) 0.0123(19) -0.0006(19)
C2 0.040(2) 0.052(3) 0.043(2) 0.002(2) 0.0019(18) 0.005(2)
C3 0.036(2) 0.046(2) 0.040(2) -0.0070(18) 0.0117(17) -0.0062(18)
C4 0.057(3) 0.062(4) 0.133(6) -0.001(4) 0.060(4) -0.005(3)
C5 0.097(5) 0.058(3) 0.067(4) -0.001(3) 0.049(3) 0.002(3)
C6 0.034(2) 0.037(2) 0.0257(17) -0.0023(15) 0.0117(15) 0.0006(16)
C7 0.037(2) 0.0232(18) 0.0267(17) -0.0008(15) 0.0044(15) 0.0034(15)
C8 0.0318(18) 0.0237(17) 0.0237(16) 0.0018(14) 0.0049(14) -0.0046(14)
C9 0.0302(18) 0.0270(18) 0.0216(16) -0.0005(13) 0.0014(13) -0.0024(14)
C10 0.043(2) 0.041(2) 0.0232(17) -0.0006(16) 0.0076(15) 0.0005(17)
C11 0.042(2) 0.048(2) 0.0231(18) 0.0075(17) 0.0019(16) 0.0025(19)
C12 0.042(2) 0.044(2) 0.033(2) 0.0087(17) 0.0002(17) 0.0076(18)
C13 0.041(2) 0.039(2) 0.034(2) -0.0030(17) 0.0053(17) 0.0089(17)
C14 0.0363(19) 0.0244(18) 0.0254(17) -0.0006(14) -0.0010(15) -0.0028(15)
N1 0.0365(17) 0.0293(16) 0.0354(17) -0.0023(13) 0.0106(14) -0.0010(13)
N2 0.0312(16) 0.0348(18) 0.0355(17) -0.0018(14) 0.0064(13) -0.0038(13)
N3 0.0337(18) 0.044(2) 0.0440(19) 0.0017(17) 0.0090(15) -0.0017(15)
N4 0.067(3) 0.083(4) 0.096(4) 0.001(3) 0.000(3) -0.008(3)
O1 0.0487(16) 0.0355(15) 0.0313(14) 0.0004(11) 0.0143(12) -0.0074(12)
O2 0.0332(13) 0.0325(14) 0.0253(12) -0.0032(10) 0.0047(10) 0.0004(11)
O3 0.0590(19) 0.0383(16) 0.0374(16) 0.0042(14) 0.0201(14) 0.0113(14)
O4 0.0470(16) 0.0431(16) 0.0310(14) -0.0044(12) 0.0070(12) 0.0132(13)
O5 0.0592(17) 0.0338(15) 0.0217(12) 0.0012(11) -0.0014(12) 0.0112(13)

loop_
_atom_type_symbol
_atom_type_description
_atom_type_scat_dispersion_real
_atom_type_scat_dispersion_imag
_atom_type_scat_source
C C 0.0033 0.0016 'International Tables Vol C Tables 4.2.6.8 and 6.1.1.4'
H H 0.0000 0.0000 'International Tables Vol C Tables 4.2.6.8 and 6.1.1.4'
N N 0.0061 0.0033 'International Tables Vol C Tables 4.2.6.8 and 6.1.1.4'
O O 0.0106 0.0060 'International Tables Vol C Tables 4.2.6.8 and 6.1.1.4'
Co Co 0.3494 0.9721 'International Tables Vol C Tables 4.2.6.8 and 6.1.1.4'
Cd Cd -0.8075 1.2024 'International Tables Vol C Tables 4.2.6.8 and 6.1.1.4'

loop_
_geom_angle_atom_site_label_1
_geom_angle_atom_site_label_2
_geom_angle_atom_site_label_3
_geom_angle
_geom_angle_site_symmetry_1
_geom_angle_site_symmetry_3
O5 Cd N3 121.57(11) 4_545 .
O5 Cd O3 91.95(11) 4_545 .
N3 Cd O3 89.69(12) . .
O5 Cd O1 143.90(9) 4_545 .
N3 Cd O1 92.85(11) . .
O3 Cd O1 99.35(10) . .
O5 Cd N1 83.86(10) 4_545 .
N3 Cd N1 94.66(11) . .
O3 Cd N1 175.10(11) . .
O1 Cd N1 82.72(10) . .
O5 Cd O2 89.87(9) 4_545 .
N3 Cd O2 147.69(10) . .
O3 Cd O2 97.05(9) . .
O1 Cd O2 54.90(9) . .
N1 Cd O2 80.46(9) . .
N2 C1 C2 106.6(4) . .
N2 C1 H1A 126.7 . .
C2 C1 H1A 126.7 . .
C1 C2 C3 105.2(4) . .
C1 C2 H2B 127.4 . .
C3 C2 H2B 127.4 . .
N1 C3 C2 111.2(4) . .
N1 C3 H3C 124.4 . .
C2 C3 H3C 124.4 . .
C5 C4 N4 104.8(5) . .
C5 C4 H4B 127.6 . .
N4 C4 H4B 127.6 . .
C6 C5 C4 108.7(5) . .
C6 C5 H5A 125.6 . .
C4 C5 H5A 125.6 . .
C5 C6 N3 112.0(4) . .
C5 C6 H6A 124.0 . .
N3 C6 H6A 124.0 . .
O1 C7 O2 122.0(3) . .
O1 C7 C8 119.3(3) . .
O2 C7 C8 118.3(3) . .
C13 C8 C9 119.4(3) . .
C13 C8 C7 115.9(3) . .
C9 C8 C7 124.7(3) . .
C10 C9 C8 118.6(3) . .
C10 C9 C14 119.9(3) . .
C8 C9 C14 121.5(3) . .
C11 C10 C9 120.8(4) . .
C11 C10 H10A 119.6 . .
C9 C10 H10A 119.6 . .
C12 C11 C10 120.5(3) . .
C12 C11 H11A 119.8 . .
C10 C11 H11A 119.8 . .
C11 C12 C13 120.0(4) . .
C11 C12 H12A 120.0 . .
C13 C12 H12A 120.0 . .
C12 C13 C8 120.7(4) . .
C12 C13 H13A 119.7 . .
C8 C13 H13A 119.7 . .
O4 C14 O5 123.4(3) . .
O4 C14 C9 120.9(3) . .
O5 C14 C9 115.7(3) . .
C3 N1 N2 104.4(3) . .
C3 N1 Cd 135.9(3) . .
N2 N1 Cd 119.6(2) . .
C1 N2 N1 112.6(3) . .
C1 N2 H2A 123.7 . .
N1 N2 H2A 123.7 . .
C6 N3 N4 104.7(4) . .
C6 N3 Cd 123.4(3) . .
N4 N3 Cd 131.8(3) . .
N3 N4 C4 109.8(5) . .
N3 N4 H4A 125.1 . .
C4 N4 H4A 125.1 . .
C7 O1 Cd 92.5(2) . .
C7 O2 Cd 90.0(2) . .
Cd O3 H3B 124(3) . .
Cd O3 H3A 114(3) . .
H3B O3 H3A 105(4) . .
C14 O5 Cd 113.8(2) . 4

loop_
_geom_bond_atom_site_label_1
_geom_bond_atom_site_label_2
_geom_bond_distance
_geom_bond_site_symmetry_2
Cd O5 2.195(3) 4_545
Cd N3 2.263(3) .
Cd O3 2.318(3) .
Cd O1 2.368(3) .
Cd N1 2.381(3) .
Cd O2 2.411(2) .
C1 N2 1.327(5) .
C1 C2 1.365(6) .
C1 H1A 0.9300 .
C2 C3 1.383(6) .
C2 H2B 0.9300 .
C3 N1 1.324(5) .
C3 H3C 0.9300 .
C4 C5 1.322(8) .
C4 N4 1.388(8) .
C4 H4B 0.9300 .
C5 C6 1.311(6) .
C5 H5A 0.9300 .
C6 N3 1.317(5) .
C6 H6A 0.9300 .
C7 O1 1.248(4) .
C7 O2 1.271(4) .
C7 C8 1.500(5) .
C8 C13 1.391(5) .
C8 C9 1.406(5) .
C9 C10 1.397(5) .
C9 C14 1.501(5) .
C10 C11 1.377(5) .
C10 H10A 0.9300 .
C11 C12 1.369(6) .
C11 H11A 0.9300 .
C12 C13 1.383(5) .
C12 H12A 0.9300 .
C13 H13A 0.9300 .
C14 O4 1.244(4) .
C14 O5 1.266(4) .
N1 N2 1.343(4) .
N2 H2A 0.8600 .
N3 N4 1.335(6) .
N4 H4A 0.8600 .
O3 H3B 0.869(19) .
O3 H3A 0.888(19) .
O5 Cd 2.195(3) 4

loop_
_geom_hbond_atom_site_label_D
_geom_hbond_atom_site_label_H
_geom_hbond_atom_site_label_A
_geom_hbond_distance_DH
_geom_hbond_distance_HA
_geom_hbond_distance_DA
_geom_hbond_angle_DHA
_geom_hbond_site_symmetry_A
O3 H3A O4 0.888(19) 1.91(3) 2.748(4) 158(5) 6_575
